data_2236300
loop_
_publ_author_name
'Benmebarek, Sabrina'
'Boudraa, Mhamed'
'Bouacida, Sofiane'
'Daran, Jean-Claude'

_publ_section_title
;
 1-Chloromethylsulfinyl-2-nitrobenzene
;
_journal_coeditor_code HB6974
_journal_issue 11
_journal_name_full 'Acta Crystallographica Section E'
_journal_page_first o3207
_journal_paper_doi 10.1107/S1600536812043553
_journal_volume 68
_journal_year 2012
_chemical_formula_iupac 'C7 H6 Cl N O3 S'
_chemical_formula_moiety 'C7 H6 Cl N O3 S'
_chemical_formula_sum 'C7 H6 Cl N O3 S'
_chemical_formula_weight 219.65
_chemical_name_systematic
;
1-Chloromethylsulfinyl-2-nitrobenzene
;
_space_group_crystal_system monoclinic
_space_group_IT_number 14
_symmetry_space_group_name_Hall '-P 2ybc'
_symmetry_space_group_name_H-M 'P 1 21/c 1'
_atom_sites_solution_hydrogens geom
_atom_sites_solution_primary direct
_atom_sites_solution_secondary difmap
_cell_angle_alpha 90
_cell_angle_beta 116.631(4)
_cell_angle_gamma 90
_cell_formula_units_Z 4
_cell_length_a 12.2394(5)
_cell_length_b 5.5009(2)
_cell_length_c 14.5537(11)
_cell_measurement_reflns_used 6334
_cell_measurement_temperature 180(2)
_cell_measurement_theta_max 29.1648
_cell_measurement_theta_min 3.3239
_cell_volume 875.92(9)
_computing_cell_refinement 'CrysAlis PRO (Agilent, 2011)'
_computing_data_collection 'CrysAlis PRO (Agilent, 2011)'
_computing_data_reduction 'CrysAlis PRO (Agilent, 2011)'
_computing_molecular_graphics 'ORTEP-3 for Windows (Farrugia, 1997) and DIAMOND (Brandenburg & Berndt, 2001)'
_computing_publication_material 'WinGX (Farrugia, 1999)'
_computing_structure_refinement 'SHELXL97 (Sheldrick, 2008)'
_computing_structure_solution 'SIR2002 (Burla <i>et al.</i>, 2005)'
_diffrn_ambient_temperature 180(2)
_diffrn_detector_area_resol_mean 16.1978
_diffrn_measured_fraction_theta_full 0.997
_diffrn_measured_fraction_theta_max 0.911
_diffrn_measurement_device_type 'Agilent Xcalibur (Eos, Gemini ultra)'
_diffrn_measurement_method '\w scans'
_diffrn_radiation_monochromator graphite
_diffrn_radiation_type MoK\a
_diffrn_radiation_wavelength 0.71073
_diffrn_reflns_av_R_equivalents 0.0244
_diffrn_reflns_limit_h_max 15
_diffrn_reflns_limit_h_min -16
_diffrn_reflns_limit_k_max 7
_diffrn_reflns_limit_k_min -7
_diffrn_reflns_limit_l_max 19
_diffrn_reflns_limit_l_min -19
_diffrn_reflns_number 10209
_diffrn_reflns_theta_full 25
_diffrn_reflns_theta_max 29.23
_diffrn_reflns_theta_min 3.72
_exptl_absorpt_coefficient_mu 0.645
_exptl_absorpt_correction_T_max 1.00000
_exptl_absorpt_correction_T_min 0.90023
_exptl_absorpt_correction_type multi-scan
_exptl_absorpt_process_details '(CrysAlis PRO; Agilent, 2011)'
_exptl_crystal_colour orange
_exptl_crystal_density_diffrn 1.666
_exptl_crystal_density_method 'not measured'
_exptl_crystal_description block
_exptl_crystal_F_000 448
_exptl_crystal_size_max 0.23
_exptl_crystal_size_mid 0.20
_exptl_crystal_size_min 0.18
_refine_diff_density_max 0.345
_refine_diff_density_min -0.31
_refine_ls_extinction_method none
_refine_ls_goodness_of_fit_ref 1.048
_refine_ls_hydrogen_treatment constr
_refine_ls_matrix_type full
_refine_ls_number_parameters 118
_refine_ls_number_reflns 2172
_refine_ls_number_restraints 0
_refine_ls_restrained_S_all 1.048
_refine_ls_R_factor_all 0.0338
_refine_ls_R_factor_gt 0.0263
_refine_ls_shift/su_max 0.002
_refine_ls_shift/su_mean 0
_refine_ls_structure_factor_coef Fsqd
_refine_ls_weighting_details 'calc w=1/[\s^2^(Fo^2^)+(0.0401P)^2^+0.1537P] where P=(Fo^2^+2Fc^2^)/3'
_refine_ls_weighting_scheme calc
_refine_ls_wR_factor_gt 0.0696
_refine_ls_wR_factor_ref 0.0712
_reflns_number_gt 1799
_reflns_number_total 2172
_reflns_threshold_expression I>2\s(I)
_cod_data_source_file hb6974.cif
_cod_data_source_block I
_cod_original_sg_symbol_H-M 'P 21/c'
_cod_database_code 2236300
_cod_database_fobs_code 2236300

loop_
_space_group_symop_operation_xyz
'x, y, z'
'-x, y+1/2, -z+1/2'
'-x, -y, -z'
'x, -y-1/2, z-1/2'

loop_
_atom_site_type_symbol
_atom_site_label
_atom_site_fract_x
_atom_site_fract_y
_atom_site_fract_z
_atom_site_U_iso_or_equiv
_atom_site_adp_type
_atom_site_calc_flag
_atom_site_refinement_flags
_atom_site_occupancy
_atom_site_symmetry_multiplicity
Cl Cl1 1.06418(4) 0.73513(8) 0.59930(3) 0.03956(13) Uani d . 1 1
S S1 0.81710(3) 0.81595(6) 0.57165(3) 0.02049(10) Uani d . 1 1
O O1 0.85724(9) 1.04534(18) 0.63222(8) 0.0286(2) Uani d . 1 1
O O11 0.71137(9) 0.42553(19) 0.45234(7) 0.0271(2) Uani d . 1 1
O O12 0.58622(10) 0.15605(19) 0.45752(8) 0.0312(3) Uani d . 1 1
N N1 0.65255(10) 0.3330(2) 0.49290(9) 0.0204(2) Uani d . 1 1
C C1 0.73727(13) 0.7493(3) 0.71720(11) 0.0256(3) Uani d . 1 1
H H1 0.7829 0.8934 0.7453 0.031 Uiso calc R 1 1
C C2 0.67575(14) 0.6385(3) 0.76600(11) 0.0298(3) Uani d . 1 1
H H2 0.6802 0.7065 0.8276 0.036 Uiso calc R 1 1
C C3 0.60801(13) 0.4300(3) 0.72587(11) 0.0290(3) Uani d . 1 1
H H3 0.5672 0.354 0.7604 0.035 Uiso calc R 1 1
C C4 0.59970(12) 0.3319(3) 0.63530(11) 0.0238(3) Uani d . 1 1
H H4 0.5518 0.1908 0.6063 0.029 Uiso calc R 1 1
C C5 0.66235(12) 0.4428(2) 0.58775(10) 0.0186(3) Uani d . 1 1
C C6 0.73266(11) 0.6514(2) 0.62775(10) 0.0188(3) Uani d . 1 1
C C7 0.94884(12) 0.6136(3) 0.62770(11) 0.0231(3) Uani d . 1 1
H H7A 0.9786 0.6027 0.703 0.028 Uiso calc R 1 1
H H7B 0.926 0.4484 0.5982 0.028 Uiso calc R 1 1

loop_
_atom_site_aniso_label
_atom_site_aniso_U_11
_atom_site_aniso_U_22
_atom_site_aniso_U_33
_atom_site_aniso_U_12
_atom_site_aniso_U_13
_atom_site_aniso_U_23
Cl1 0.0267(2) 0.0429(3) 0.0519(3) -0.00401(16) 0.02018(18) 0.00852(19)
S1 0.02044(17) 0.01600(17) 0.02053(17) -0.00089(12) 0.00517(13) 0.00213(13)
O1 0.0302(5) 0.0156(5) 0.0326(5) -0.0035(4) 0.0074(5) -0.0018(4)
O11 0.0317(5) 0.0286(6) 0.0247(5) -0.0052(4) 0.0161(4) -0.0025(4)
O12 0.0313(6) 0.0277(6) 0.0311(6) -0.0120(4) 0.0109(5) -0.0111(5)
N1 0.0192(5) 0.0183(6) 0.0205(5) 0.0001(4) 0.0061(5) -0.0008(4)
C1 0.0237(7) 0.0241(7) 0.0235(7) 0.0014(6) 0.0057(6) -0.0049(6)
C2 0.0300(8) 0.0382(9) 0.0207(7) 0.0071(6) 0.0110(6) -0.0023(6)
C3 0.0263(7) 0.0370(9) 0.0270(7) 0.0044(6) 0.0148(6) 0.0079(7)
C4 0.0210(7) 0.0228(7) 0.0271(7) 0.0004(5) 0.0103(6) 0.0032(6)
C5 0.0171(6) 0.0184(6) 0.0178(6) 0.0033(5) 0.0054(5) 0.0006(5)
C6 0.0177(6) 0.0171(6) 0.0192(6) 0.0033(5) 0.0061(5) 0.0022(5)
C7 0.0191(6) 0.0206(6) 0.0279(7) 0.0001(5) 0.0091(5) 0.0043(6)

loop_
_atom_type_symbol
_atom_type_description
_atom_type_scat_dispersion_real
_atom_type_scat_dispersion_imag
_atom_type_scat_source
C C 0.0033 0.0016 'International Tables Vol C Tables 4.2.6.8 and 6.1.1.4'
H H 0 0 'International Tables Vol C Tables 4.2.6.8 and 6.1.1.4'
N N 0.0061 0.0033 'International Tables Vol C Tables 4.2.6.8 and 6.1.1.4'
O O 0.0106 0.006 'International Tables Vol C Tables 4.2.6.8 and 6.1.1.4'
S S 0.1246 0.1234 'International Tables Vol C Tables 4.2.6.8 and 6.1.1.4'
Cl Cl 0.1484 0.1585 'International Tables Vol C Tables 4.2.6.8 and 6.1.1.4'

loop_
_geom_angle_atom_site_label_1
_geom_angle_atom_site_label_2
_geom_angle_atom_site_label_3
_geom_angle
O1 S1 C6 104.99(6)
O1 S1 C7 105.15(6)
C6 S1 C7 93.53(6)
O12 N1 O11 123.31(12)
O12 N1 C5 118.97(11)
O11 N1 C5 117.72(11)
C2 C1 C6 120.49(14)
C2 C1 H1 119.8
C6 C1 H1 119.8
C3 C2 C1 120.60(13)
C3 C2 H2 119.7
C1 C2 H2 119.7
C2 C3 C4 119.97(13)
C2 C3 H3 120
C4 C3 H3 120
C5 C4 C3 118.91(13)
C5 C4 H4 120.5
C3 C4 H4 120.5
C4 C5 C6 122.02(12)
C4 C5 N1 117.44(12)
C6 C5 N1 120.53(12)
C1 C6 C5 117.97(13)
C1 C6 S1 115.84(11)
C5 C6 S1 126.16(10)
Cl1 C7 S1 107.62(7)
Cl1 C7 H7A 110.2
S1 C7 H7A 110.2
Cl1 C7 H7B 110.2
S1 C7 H7B 110.2
H7A C7 H7B 108.5

loop_
_geom_bond_atom_site_label_1
_geom_bond_atom_site_label_2
_geom_bond_distance
Cl1 C7 1.7703(14)
S1 O1 1.4908(10)
S1 C6 1.8196(14)
S1 C7 1.8236(14)
O11 N1 1.2276(15)
O12 N1 1.2234(15)
N1 C5 1.4618(17)
C1 C2 1.386(2)
C1 C6 1.3865(19)
C1 H1 0.95
C2 C3 1.382(2)
C2 H2 0.95
C3 C4 1.385(2)
C3 H3 0.95
C4 C5 1.3837(19)
C4 H4 0.95
C5 C6 1.3953(18)
C7 H7A 0.99
C7 H7B 0.99

loop_
_geom_hbond_atom_site_label_D
_geom_hbond_atom_site_label_H
_geom_hbond_atom_site_label_A
_geom_hbond_site_symmetry_A
_geom_hbond_distance_DH
_geom_hbond_distance_HA
_geom_hbond_distance_DA
_geom_hbond_angle_DHA
_geom_hbond_publ_flag
C4 H4 O12 3_656 0.95 2.44 3.384(2) 173 yes
C7 H7A O1 2_746 0.99 2.36 3.2478(18) 149 yes
C7 H7B O1 1_545 0.99 2.50 3.332(2) 142 yes

loop_
_geom_torsion_atom_site_label_1
_geom_torsion_atom_site_label_2
_geom_torsion_atom_site_label_3
_geom_torsion_atom_site_label_4
_geom_torsion
C6 C1 C2 C3 -0.6(2)
C1 C2 C3 C4 -0.9(2)
C2 C3 C4 C5 1.5(2)
C3 C4 C5 C6 -0.6(2)
C3 C4 C5 N1 179.38(12)
O12 N1 C5 C4 3.01(18)
O11 N1 C5 C4 -177.48(12)
O12 N1 C5 C6 -177.04(12)
O11 N1 C5 C6 2.47(18)
C2 C1 C6 C5 1.4(2)
C2 C1 C6 S1 179.78(11)
C4 C5 C6 C1 -0.9(2)
N1 C5 C6 C1 179.16(12)
C4 C5 C6 S1 -179.03(10)
N1 C5 C6 S1 1.02(18)
O1 S1 C6 C1 -8.09(12)
C7 S1 C6 C1 98.62(11)
O1 S1 C6 C5 170.09(11)
C7 S1 C6 C5 -83.20(12)
O1 S1 C7 Cl1 -67.86(9)
C6 S1 C7 Cl1 -174.44(8)
